data_7050888
loop_
_publ_author_name
'Evans, David J.'
'Junk, Peter C.'
'Smith, Matthew K.'

_publ_section_title
;
 Intramolecular C???H????? interactions influence the conformation of
 N,N???-dibenzyl-4,13-diaza-18-crown-6 molecules
;
_journal_issue 8
_journal_name_full 'New Journal of Chemistry'
_journal_page_first 1043
_journal_paper_doi 10.1039/b203646k
_journal_volume 26
_journal_year 2002
_chemical_formula_sum 'C26 H42 La N7 O20'
_chemical_formula_weight 911.58
_space_group_IT_number 2
_symmetry_cell_setting triclinic
_symmetry_space_group_name_Hall '-P 1'
_symmetry_space_group_name_H-M 'P -1'
_atom_sites_solution_hydrogens geom
_atom_sites_solution_primary direct
_atom_sites_solution_secondary difmap
_audit_creation_method SHELXL-97
_cell_angle_alpha 68.401(6)
_cell_angle_beta 74.777(6)
_cell_angle_gamma 87.234(6)
_cell_formula_units_Z 2
_cell_length_a 9.146(3)
_cell_length_b 13.686(5)
_cell_length_c 16.544(6)
_cell_measurement_temperature 298(2)
_cell_volume 1855.2(11)
_computing_cell_refinement 'SAINT (Bruker, 1998)'
_computing_data_collection 'SMART (Bruker, 1998)'
_computing_data_reduction 'SAINT (Bruker, 1998)'
_computing_molecular_graphics 'X-Seed (Barbour, 1999)'
_computing_publication_material 'CIFTAB (Sheldrick, 1997)'
_computing_structure_refinement 'SHELXL-97 (Sheldrick, 1997)'
_computing_structure_solution 'SHELXS-97 (Sheldrick, 1990)'
_diffrn_ambient_temperature 298(2)
_diffrn_measured_fraction_theta_full 0.977
_diffrn_measured_fraction_theta_max 0.977
_diffrn_measurement_device_type 'Bruker SMART 1000 CCD diffractometer'
_diffrn_measurement_method 'omega scans'
_diffrn_radiation_monochromator graphite
_diffrn_radiation_source 'fine-focus sealed tube'
_diffrn_radiation_type MoK\a
_diffrn_radiation_wavelength 0.71073
_diffrn_reflns_av_R_equivalents 0.0467
_diffrn_reflns_av_sigmaI/netI 0.0494
_diffrn_reflns_limit_h_max 10
_diffrn_reflns_limit_h_min -9
_diffrn_reflns_limit_k_max 15
_diffrn_reflns_limit_k_min -15
_diffrn_reflns_limit_l_max 18
_diffrn_reflns_limit_l_min -15
_diffrn_reflns_number 8578
_diffrn_reflns_theta_full 23.35
_diffrn_reflns_theta_max 23.35
_diffrn_reflns_theta_min 1.60
_diffrn_standards_decay_% 0.0
_exptl_absorpt_coefficient_mu 1.241
_exptl_absorpt_correction_T_max 0.8357
_exptl_absorpt_correction_T_min 0.7719
_exptl_absorpt_correction_type multi-scan
_exptl_crystal_density_diffrn 1.632
_exptl_crystal_density_method 'not measured'
_exptl_crystal_F_000 928
_exptl_crystal_size_max 0.22
_exptl_crystal_size_mid 0.20
_exptl_crystal_size_min 0.15
_refine_diff_density_max 0.677
_refine_diff_density_min -0.631
_refine_diff_density_rms 0.083
_refine_ls_extinction_method none
_refine_ls_goodness_of_fit_ref 0.985
_refine_ls_hydrogen_treatment mixed
_refine_ls_matrix_type full
_refine_ls_number_parameters 503
_refine_ls_number_reflns 5263
_refine_ls_number_restraints 3
_refine_ls_restrained_S_all 0.985
_refine_ls_R_factor_all 0.0433
_refine_ls_R_factor_gt 0.0337
_refine_ls_shift/su_max 0.009
_refine_ls_shift/su_mean 0.001
_refine_ls_structure_factor_coef Fsqd
_refine_ls_weighting_details 'calc w=1/[\s^2^(Fo^2^)+(0.0554P)^2^+0.0000P] where P=(Fo^2^+2Fc^2^)/3'
_refine_ls_weighting_scheme calc
_refine_ls_wR_factor_gt 0.0793
_refine_ls_wR_factor_ref 0.0841
_reflns_number_gt 4514
_reflns_number_total 5263
_reflns_threshold_expression >2sigma(I)
_cod_data_source_file b203646k.txt
_cod_data_source_block compound1
_cod_original_cell_volume 1855.1(11)
_cod_original_sg_symbol_H-M P-1
_cod_database_code 7050888

loop_
_symmetry_equiv_pos_as_xyz
'x, y, z'
'-x, -y, -z'

loop_
_atom_site_label
_atom_site_type_symbol
_atom_site_fract_x
_atom_site_fract_y
_atom_site_fract_z
_atom_site_U_iso_or_equiv
_atom_site_adp_type
_atom_site_occupancy
_atom_site_symmetry_multiplicity
_atom_site_calc_flag
_atom_site_refinement_flags
_atom_site_disorder_assembly
_atom_site_disorder_group
La1 La 0.53037(2) 0.783621(17) 0.724055(15) 0.03454(10) Uani 1 1 d . . .
O1 O 0.3351(3) 0.8664(3) 0.8237(2) 0.0585(8) Uani 1 1 d . . .
N1 N 0.4264(5) 0.8874(3) 0.8618(2) 0.0517(9) Uani 1 1 d . . .
C1 C -0.1400(5) 0.7787(4) 1.4510(3) 0.0603(13) Uani 1 1 d . . .
H1A H -0.1595 0.8175 1.4910 0.072 Uiso 1 1 calc R . .
H1B H -0.2265 0.7300 1.4688 0.072 Uiso 1 1 calc R . .
H16A H 0.320(5) 0.866(4) 0.5950(10) 0.11(2) Uiso 1 1 d D . .
H16B H 0.202(3) 0.813(3) 0.693(2) 0.078(16) Uiso 1 1 d D . .
O2 O 0.5573(4) 0.8552(3) 0.8457(2) 0.0607(8) Uani 1 1 d . . .
N2 N 0.3436(4) 0.5886(3) 0.8651(3) 0.0517(9) Uani 1 1 d . . .
C2 C -0.0022(5) 0.7185(3) 1.4608(3) 0.0452(10) Uani 1 1 d . . .
O3 O 0.3895(5) 0.9363(3) 0.9113(3) 0.0926(13) Uani 1 1 d . . .
N3 N 0.5680(4) 0.6295(3) 0.6261(3) 0.0483(9) Uani 1 1 d . . .
C3 C 0.0866(5) 0.7314(4) 1.5123(3) 0.0572(12) Uani 1 1 d . . .
H3 H 0.0602 0.7786 1.5417 0.069 Uiso 1 1 calc R . .
O4 O 0.3074(4) 0.6407(3) 0.7941(3) 0.0735(10) Uani 1 1 d . . .
N4 N 0.8642(4) 0.7638(3) 0.7329(3) 0.0500(9) Uani 1 1 d . . .
C4 C 0.2145(5) 0.6744(4) 1.5206(3) 0.0610(13) Uani 1 1 d . . .
H4 H 0.2733 0.6826 1.5561 0.073 Uiso 1 1 calc R . .
O5 O 0.4546(4) 0.6261(3) 0.8778(2) 0.0653(9) Uani 1 1 d . . .
N5 N 0.6293(4) 1.0017(3) 0.5787(3) 0.0474(9) Uani 1 1 d . . .
C5 C 0.2545(6) 0.6058(4) 1.4766(3) 0.0607(13) Uani 1 1 d . . .
H5 H 0.3416 0.5686 1.4812 0.073 Uiso 1 1 calc R . .
O6 O 0.2730(5) 0.5084(3) 0.9191(3) 0.0941(13) Uani 1 1 d . . .
N6 N -0.1237(4) 0.8540(3) 1.3563(3) 0.0469(9) Uani 1 1 d . . .
C6 C 0.1667(6) 0.5919(4) 1.4257(4) 0.0669(14) Uani 1 1 d . . .
H6 H 0.1938 0.5447 1.3964 0.080 Uiso 1 1 calc R . .
O7 O 0.5172(4) 0.7169(3) 0.5976(2) 0.0668(9) Uani 1 1 d . . .
N7 N 0.1518(4) 0.6180(3) 1.1212(2) 0.0449(8) Uani 1 1 d . . .
C7 C 0.0390(5) 0.6473(4) 1.4179(3) 0.0575(12) Uani 1 1 d . . .
H7 H -0.0205 0.6371 1.3836 0.069 Uiso 1 1 calc R . .
O8 O 0.6293(5) 0.6160(3) 0.6888(3) 0.0911(13) Uani 1 1 d . . .
C8 C -0.2739(5) 0.8914(4) 1.3390(4) 0.0623(13) Uani 1 1 d . . .
H8A H -0.2571 0.9451 1.2791 0.075 Uiso 1 1 calc R . .
H8B H -0.3254 0.9224 1.3822 0.075 Uiso 1 1 calc R . .
O9 O 0.5657(5) 0.5662(3) 0.5918(3) 0.0865(12) Uani 1 1 d . . .
C9 C -0.3725(5) 0.8013(4) 1.3467(4) 0.0577(12) Uani 1 1 d . . .
H9A H -0.4068 0.7536 1.4090 0.069 Uiso 1 1 calc R . .
H9B H -0.4606 0.8274 1.3246 0.069 Uiso 1 1 calc R . .
O10 O 0.8266(4) 0.8335(3) 0.6692(3) 0.0726(10) Uani 1 1 d . . .
C10 C -0.3453(5) 0.6476(4) 1.3112(3) 0.0556(12) Uani 1 1 d . . .
H10A H -0.4458 0.6546 1.3012 0.067 Uiso 1 1 calc R . .
H10B H -0.3546 0.6028 1.3735 0.067 Uiso 1 1 calc R . .
O11 O 0.7611(3) 0.7011(3) 0.7918(2) 0.0607(8) Uani 1 1 d . . .
C11 C -0.2461(5) 0.5996(4) 1.2504(3) 0.0558(12) Uani 1 1 d . . .
H11A H -0.2952 0.5350 1.2568 0.067 Uiso 1 1 calc R . .
H11B H -0.2289 0.6476 1.1883 0.067 Uiso 1 1 calc R . .
O12 O 0.9944(4) 0.7577(3) 0.7380(3) 0.0800(11) Uani 1 1 d . . .
C12 C -0.0318(5) 0.4932(4) 1.2517(3) 0.0560(12) Uani 1 1 d . . .
H12A H -0.1058 0.4353 1.2706 0.067 Uiso 1 1 calc R . .
H12B H 0.0450 0.4688 1.2844 0.067 Uiso 1 1 calc R . .
O13 O 0.6224(3) 0.9255(2) 0.5554(2) 0.0537(8) Uani 1 1 d . . .
C13 C 0.0403(5) 0.5258(3) 1.1532(3) 0.0491(11) Uani 1 1 d . . .
H13A H -0.0373 0.5449 1.1207 0.059 Uiso 1 1 calc R . .
H13B H 0.0923 0.4674 1.1407 0.059 Uiso 1 1 calc R . .
O14 O 0.5851(4) 0.9876(2) 0.6606(2) 0.0525(8) Uani 1 1 d . . .
C14 C 0.1595(5) 0.6907(4) 1.0262(3) 0.0632(13) Uani 1 1 d . . .
H14A H 0.2457 0.7407 1.0047 0.076 Uiso 1 1 calc R . .
H14B H 0.1755 0.6500 0.9878 0.076 Uiso 1 1 calc R . .
O15 O 0.6719(5) 1.0899(3) 0.5234(2) 0.0933(14) Uani 1 1 d . . .
C15 C 0.0191(5) 0.7492(3) 1.0192(3) 0.0471(10) Uani 1 1 d . . .
O16 O 0.3001(3) 0.8545(2) 0.6600(2) 0.0481(7) Uani 1 1 d D . .
C16 C -0.0123(5) 0.8284(4) 1.0527(3) 0.0573(12) Uani 1 1 d . . .
H16 H 0.0536 0.8445 1.0809 0.069 Uiso 1 1 calc R . .
O17 O -0.2806(3) 0.7488(2) 1.2932(2) 0.0543(8) Uani 1 1 d . . .
C17 C -0.1400(6) 0.8835(4) 1.0448(4) 0.0711(15) Uani 1 1 d . . .
H17 H -0.1608 0.9368 1.0679 0.085 Uiso 1 1 calc R . .
O18 O -0.1046(3) 0.5779(2) 1.2730(2) 0.0522(7) Uani 1 1 d . . .
C18 C -0.2370(6) 0.8606(5) 1.0033(4) 0.0776(18) Uani 1 1 d . . .
H18 H -0.3232 0.8986 0.9973 0.093 Uiso 1 1 calc R . .
O19 O 0.3101(3) 0.7278(3) 1.1790(2) 0.0606(8) Uani 1 1 d . . .
C19 C -0.2067(6) 0.7818(5) 0.9705(4) 0.0794(17) Uani 1 1 d . . .
H19 H -0.2738 0.7655 0.9432 0.095 Uiso 1 1 calc R . .
O20 O 0.1349(4) 0.8992(3) 1.2037(2) 0.0590(8) Uani 1 1 d . . .
C20 C -0.0796(6) 0.7266(4) 0.9772(3) 0.0630(13) Uani 1 1 d . . .
H20 H -0.0593 0.6738 0.9536 0.076 Uiso 1 1 calc R . .
C21 C 0.3045(5) 0.5847(4) 1.1337(4) 0.0610(13) Uani 1 1 d . . .
H21A H 0.3546 0.5551 1.0892 0.073 Uiso 1 1 calc R . .
H21B H 0.2932 0.5306 1.1930 0.073 Uiso 1 1 calc R . .
C22 C 0.4008(5) 0.6769(4) 1.1242(4) 0.0622(13) Uani 1 1 d . . .
H22A H 0.4915 0.6528 1.1440 0.075 Uiso 1 1 calc R . .
H22B H 0.4310 0.7249 1.0618 0.075 Uiso 1 1 calc R . .
C23 C 0.3735(5) 0.8286(4) 1.1619(4) 0.0612(13) Uani 1 1 d . . .
H23A H 0.3794 0.8746 1.1003 0.073 Uiso 1 1 calc R . .
H23B H 0.4754 0.8221 1.1698 0.073 Uiso 1 1 calc R . .
C24 C 0.2768(5) 0.8742(4) 1.2253(4) 0.0618(13) Uani 1 1 d . . .
H24A H 0.2599 0.8241 1.2867 0.074 Uiso 1 1 calc R . .
H24B H 0.3277 0.9374 1.2207 0.074 Uiso 1 1 calc R . .
C26 C 0.0637(6) 0.9812(4) 1.2303(4) 0.0688(14) Uani 1 1 d . . .
H26A H -0.0121 1.0097 1.1976 0.083 Uiso 1 1 calc R . .
H26B H 0.1389 1.0374 1.2145 0.083 Uiso 1 1 calc R . .
C27 C -0.0103(5) 0.9433(4) 1.3293(4) 0.0601(13) Uani 1 1 d . . .
H27A H -0.0607 1.0007 1.3445 0.072 Uiso 1 1 calc R . .
H27B H 0.0664 0.9203 1.3622 0.072 Uiso 1 1 calc R . .
H6C H -0.088(4) 0.828(3) 1.320(3) 0.033(11) Uiso 1 1 d . . .
H7C H 0.115(4) 0.653(3) 1.155(3) 0.033(11) Uiso 1 1 d . . .

loop_
_atom_site_aniso_label
_atom_site_aniso_U_11
_atom_site_aniso_U_22
_atom_site_aniso_U_33
_atom_site_aniso_U_23
_atom_site_aniso_U_13
_atom_site_aniso_U_12
La1 0.03636(15) 0.03018(14) 0.03790(15) -0.01220(10) -0.01214(10) 0.00433(9)
O1 0.0474(18) 0.073(2) 0.057(2) -0.0290(18) -0.0100(15) 0.0045(16)
N1 0.064(3) 0.046(2) 0.042(2) -0.0174(18) -0.0084(19) -0.0008(19)
C1 0.048(3) 0.077(3) 0.053(3) -0.024(3) -0.009(2) 0.009(2)
O2 0.070(2) 0.066(2) 0.064(2) -0.0320(18) -0.0378(17) 0.0172(18)
N2 0.057(2) 0.042(2) 0.051(2) -0.016(2) -0.0054(19) -0.0074(19)
C2 0.041(2) 0.047(3) 0.040(2) -0.011(2) -0.0063(19) -0.0010(19)
O3 0.107(3) 0.100(3) 0.093(3) -0.072(3) -0.009(2) 0.004(2)
N3 0.049(2) 0.045(2) 0.056(2) -0.0267(19) -0.0094(18) 0.0080(17)
C3 0.052(3) 0.066(3) 0.061(3) -0.031(3) -0.017(2) 0.001(2)
O4 0.068(2) 0.060(2) 0.085(3) -0.009(2) -0.031(2) -0.0134(18)
N4 0.035(2) 0.049(2) 0.071(3) -0.027(2) -0.0165(19) 0.0092(18)
C4 0.057(3) 0.066(3) 0.060(3) -0.015(3) -0.026(2) -0.003(2)
O5 0.060(2) 0.069(2) 0.057(2) -0.0079(18) -0.0200(16) -0.0087(17)
N5 0.053(2) 0.042(2) 0.047(2) -0.010(2) -0.0206(18) -0.0020(17)
C5 0.062(3) 0.052(3) 0.064(3) -0.014(3) -0.022(2) 0.010(2)
O6 0.118(3) 0.061(2) 0.079(3) -0.005(2) -0.008(2) -0.045(2)
N6 0.049(2) 0.046(2) 0.052(2) -0.027(2) -0.0134(17) 0.0113(17)
C6 0.086(4) 0.054(3) 0.069(3) -0.029(3) -0.027(3) 0.020(3)
O7 0.094(3) 0.049(2) 0.076(2) -0.0331(18) -0.042(2) 0.0209(19)
N7 0.048(2) 0.043(2) 0.044(2) -0.0180(18) -0.0130(16) 0.0125(17)
C7 0.067(3) 0.055(3) 0.061(3) -0.024(2) -0.030(2) 0.002(2)
O8 0.125(3) 0.087(3) 0.097(3) -0.055(3) -0.068(3) 0.064(3)
C8 0.063(3) 0.055(3) 0.088(4) -0.039(3) -0.038(3) 0.029(2)
O9 0.104(3) 0.065(2) 0.121(4) -0.069(3) -0.033(2) 0.019(2)
C9 0.050(3) 0.062(3) 0.079(3) -0.042(3) -0.027(2) 0.020(2)
O10 0.051(2) 0.061(2) 0.080(3) -0.001(2) -0.0131(18) 0.0077(17)
C10 0.053(3) 0.049(3) 0.064(3) -0.023(2) -0.008(2) -0.004(2)
O11 0.0423(18) 0.061(2) 0.070(2) -0.0107(18) -0.0197(16) 0.0008(16)
C11 0.048(3) 0.056(3) 0.068(3) -0.027(3) -0.015(2) -0.003(2)
O12 0.0355(19) 0.089(3) 0.114(3) -0.034(2) -0.0223(18) 0.0022(17)
C12 0.064(3) 0.041(3) 0.055(3) -0.010(2) -0.013(2) 0.006(2)
O13 0.067(2) 0.0486(18) 0.0475(18) -0.0204(15) -0.0134(15) -0.0001(15)
C13 0.061(3) 0.039(2) 0.056(3) -0.022(2) -0.022(2) 0.008(2)
O14 0.075(2) 0.0354(16) 0.047(2) -0.0164(14) -0.0163(15) 0.0072(14)
C14 0.057(3) 0.076(4) 0.042(3) -0.010(2) -0.007(2) 0.011(3)
O15 0.152(4) 0.055(2) 0.058(2) 0.004(2) -0.031(2) -0.043(2)
C15 0.047(2) 0.047(3) 0.037(2) -0.006(2) -0.0090(19) 0.005(2)
O16 0.0437(17) 0.0514(18) 0.0473(18) -0.0127(15) -0.0170(13) 0.0046(14)
C16 0.053(3) 0.058(3) 0.059(3) -0.017(2) -0.018(2) -0.002(2)
O17 0.0579(18) 0.0467(18) 0.059(2) -0.0263(16) -0.0067(15) 0.0011(14)
C17 0.078(4) 0.048(3) 0.073(4) -0.012(3) -0.012(3) 0.013(3)
O18 0.0551(18) 0.0497(18) 0.0568(19) -0.0253(15) -0.0154(15) 0.0043(14)
C18 0.046(3) 0.081(4) 0.068(4) 0.012(3) -0.013(3) 0.014(3)
O19 0.0544(19) 0.059(2) 0.064(2) -0.0249(17) -0.0044(16) -0.0046(16)
C19 0.065(4) 0.098(5) 0.062(4) -0.003(3) -0.031(3) -0.006(3)
O20 0.061(2) 0.060(2) 0.059(2) -0.0257(17) -0.0148(16) -0.0013(16)
C20 0.080(4) 0.064(3) 0.045(3) -0.013(2) -0.026(2) -0.003(3)
C21 0.051(3) 0.060(3) 0.075(3) -0.026(3) -0.025(2) 0.026(2)
C22 0.046(3) 0.073(3) 0.074(3) -0.033(3) -0.019(2) 0.012(2)
C23 0.054(3) 0.064(3) 0.063(3) -0.023(3) -0.008(2) -0.008(2)
C24 0.063(3) 0.063(3) 0.067(3) -0.029(3) -0.020(3) -0.012(2)
C26 0.082(4) 0.045(3) 0.070(4) -0.014(3) -0.015(3) 0.002(3)
C27 0.065(3) 0.045(3) 0.078(4) -0.032(3) -0.017(3) 0.004(2)

loop_
_atom_type_symbol
_atom_type_description
_atom_type_scat_dispersion_real
_atom_type_scat_dispersion_imag
_atom_type_scat_source
C C 0.0033 0.0016 'International Tables Vol C Tables 4.2.6.8 and 6.1.1.4'
H H 0.0000 0.0000 'International Tables Vol C Tables 4.2.6.8 and 6.1.1.4'
N N 0.0061 0.0033 'International Tables Vol C Tables 4.2.6.8 and 6.1.1.4'
O O 0.0106 0.0060 'International Tables Vol C Tables 4.2.6.8 and 6.1.1.4'
La La -0.2871 2.4523 'International Tables Vol C Tables 4.2.6.8 and 6.1.1.4'

loop_
_geom_angle_atom_site_label_1
_geom_angle_atom_site_label_2
_geom_angle_atom_site_label_3
_geom_angle
_geom_angle_site_symmetry_1
_geom_angle_site_symmetry_3
_geom_angle_publ_flag
O16 La1 O5 112.70(10) . . ?
O16 La1 O2 112.94(10) . . ?
O5 La1 O2 73.80(11) . . ?
O16 La1 O7 68.49(10) . . ?
O5 La1 O7 108.22(11) . . ?
O2 La1 O7 177.04(11) . . ?
O16 La1 O4 69.42(11) . . ?
O5 La1 O4 48.12(11) . . ?
O2 La1 O4 109.21(12) . . ?
O7 La1 O4 73.67(12) . . ?
O16 La1 O1 67.00(10) . . ?
O5 La1 O1 78.16(11) . . ?
O2 La1 O1 48.53(10) . . ?
O7 La1 O1 133.65(11) . . ?
O4 La1 O1 79.31(12) . . ?
O16 La1 O14 77.36(10) . . ?
O5 La1 O14 139.89(11) . . ?
O2 La1 O14 66.83(10) . . ?
O7 La1 O14 111.43(10) . . ?
O4 La1 O14 141.74(11) . . ?
O1 La1 O14 70.43(10) . . ?
O16 La1 O8 111.30(11) . . ?
O5 La1 O8 74.40(13) . . ?
O2 La1 O8 132.65(11) . . ?
O7 La1 O8 47.10(11) . . ?
O4 La1 O8 71.88(14) . . ?
O1 La1 O8 149.09(14) . . ?
O14 La1 O8 140.44(13) . . ?
O16 La1 O11 177.08(9) . . ?
O5 La1 O11 65.22(10) . . ?
O2 La1 O11 68.77(10) . . ?
O7 La1 O11 109.91(11) . . ?
O4 La1 O11 107.88(11) . . ?
O1 La1 O11 113.94(11) . . ?
O14 La1 O11 105.55(10) . . ?
O8 La1 O11 66.39(11) . . ?
O16 La1 O10 134.96(11) . . ?
O5 La1 O10 112.34(11) . . ?
O2 La1 O10 80.06(12) . . ?
O7 La1 O10 97.10(12) . . ?
O4 La1 O10 149.63(12) . . ?
O1 La1 O10 123.57(11) . . ?
O14 La1 O10 68.63(10) . . ?
O8 La1 O10 80.67(14) . . ?
O11 La1 O10 47.16(10) . . ?
O16 La1 O13 69.25(10) . . ?
O5 La1 O13 171.90(10) . . ?
O2 La1 O13 113.10(10) . . ?
O7 La1 O13 64.72(10) . . ?
O4 La1 O13 129.30(11) . . ?
O1 La1 O13 109.48(10) . . ?
O14 La1 O13 47.80(9) . . ?
O8 La1 O13 97.52(12) . . ?
O11 La1 O13 112.50(10) . . ?
O10 La1 O13 66.12(10) . . ?
N1 O1 La1 96.9(2) . . ?
O3 N1 O2 121.4(4) . . ?
O3 N1 O1 122.0(4) . . ?
O2 N1 O1 116.6(3) . . ?
C2 C1 N6 112.0(4) . . ?
N1 O2 La1 97.6(2) . . ?
O6 N2 O4 121.6(4) . . ?
O6 N2 O5 122.5(4) . . ?
O4 N2 O5 116.0(4) . . ?
C3 C2 C7 118.8(4) . . ?
C3 C2 C1 121.3(4) . . ?
C7 C2 C1 119.9(4) . . ?
O9 N3 O7 121.3(4) . . ?
O9 N3 O8 124.0(4) . . ?
O7 N3 O8 114.5(4) . . ?
C2 C3 C4 120.3(5) . . ?
N2 O4 La1 97.8(3) . . ?
O12 N4 O10 121.8(4) . . ?
O12 N4 O11 121.4(4) . . ?
O10 N4 O11 116.8(3) . . ?
C5 C4 C3 119.9(5) . . ?
N2 O5 La1 97.8(2) . . ?
O15 N5 O13 121.7(4) . . ?
O15 N5 O14 119.6(4) . . ?
O13 N5 O14 118.6(3) . . ?
C4 C5 C6 120.3(5) . . ?
C8 N6 C27 112.4(4) . . ?
C8 N6 C1 112.4(4) . . ?
C27 N6 C1 112.5(4) . . ?
C5 C6 C7 120.1(5) . . ?
N3 O7 La1 99.5(3) . . ?
C21 N7 C13 112.2(3) . . ?
C21 N7 C14 112.2(4) . . ?
C13 N7 C14 112.2(4) . . ?
C6 C7 C2 120.5(4) . . ?
N3 O8 La1 97.2(2) . . ?
N6 C8 C9 110.8(4) . . ?
O17 C9 C8 106.3(4) . . ?
N4 O10 La1 98.0(3) . . ?
O17 C10 C11 109.2(4) . . ?
N4 O11 La1 98.0(2) . . ?
O18 C11 C10 109.5(4) . . ?
O18 C12 C13 111.2(4) . . ?
N5 O13 La1 95.1(2) . . ?
C12 C13 N7 110.6(4) . . ?
N5 O14 La1 98.2(2) . . ?
C15 C14 N7 112.4(4) . . ?
C16 C15 C20 119.1(4) . . ?
C16 C15 C14 120.3(4) . . ?
C20 C15 C14 120.6(4) . . ?
C17 C16 C15 120.3(5) . . ?
C9 O17 C10 112.4(3) . . ?
C18 C17 C16 120.2(5) . . ?
C12 O18 C11 113.8(3) . . ?
C17 C18 C19 119.6(5) . . ?
C22 O19 C23 112.6(4) . . ?
C20 C19 C18 121.0(5) . . ?
C26 O20 C24 113.5(4) . . ?
C19 C20 C15 119.8(5) . . ?
N7 C21 C22 110.8(4) . . ?
O19 C22 C21 106.5(4) . . ?
O19 C23 C24 109.4(4) . . ?
O20 C24 C23 109.5(4) . . ?
O20 C26 C27 111.9(4) . . ?
C26 C27 N6 110.6(4) . . ?

loop_
_geom_bond_atom_site_label_1
_geom_bond_atom_site_label_2
_geom_bond_distance
_geom_bond_site_symmetry_2
_geom_bond_publ_flag
La1 O16 2.592(3) . ?
La1 O5 2.603(3) . ?
La1 O2 2.608(3) . ?
La1 O7 2.603(3) . ?
La1 O4 2.608(3) . ?
La1 O1 2.612(3) . ?
La1 O14 2.616(3) . ?
La1 O8 2.633(4) . ?
La1 O11 2.658(3) . ?
La1 O10 2.657(3) . ?
La1 O13 2.683(3) . ?
O1 N1 1.269(5) . ?
N1 O3 1.212(5) . ?
N1 O2 1.252(5) . ?
C1 C2 1.484(6) . ?
C1 N6 1.497(6) . ?
N2 O6 1.210(5) . ?
N2 O4 1.250(5) . ?
N2 O5 1.256(5) . ?
C2 C3 1.381(6) . ?
C2 C7 1.389(6) . ?
N3 O9 1.201(5) . ?
N3 O7 1.230(5) . ?
N3 O8 1.256(5) . ?
C3 C4 1.383(7) . ?
N4 O12 1.212(4) . ?
N4 O10 1.248(5) . ?
N4 O11 1.248(5) . ?
C4 C5 1.369(7) . ?
N5 O15 1.220(5) . ?
N5 O13 1.247(4) . ?
N5 O14 1.250(4) . ?
C5 C6 1.371(7) . ?
N6 C8 1.504(6) . ?
N6 C27 1.498(6) . ?
C6 C7 1.370(7) . ?
N7 C21 1.491(5) . ?
N7 C13 1.504(6) . ?
N7 C14 1.504(6) . ?
C8 C9 1.510(7) . ?
C9 O17 1.422(5) . ?
C10 O17 1.428(5) . ?
C10 C11 1.488(6) . ?
C11 O18 1.427(5) . ?
C12 O18 1.419(5) . ?
C12 C13 1.490(6) . ?
C14 C15 1.488(6) . ?
C15 C16 1.377(6) . ?
C15 C20 1.381(6) . ?
C16 C17 1.368(7) . ?
C17 C18 1.366(8) . ?
C18 C19 1.362(9) . ?
O19 C22 1.418(5) . ?
O19 C23 1.422(6) . ?
C19 C20 1.363(8) . ?
O20 C26 1.421(6) . ?
O20 C24 1.428(6) . ?
C21 C22 1.510(7) . ?
C23 C24 1.487(7) . ?
C26 C27 1.495(7) . ?

loop_
_geom_hbond_atom_site_label_D
_geom_hbond_atom_site_label_H
_geom_hbond_atom_site_label_A
_geom_hbond_distance_DH
_geom_hbond_distance_HA
_geom_hbond_distance_DA
_geom_hbond_angle_DHA
_geom_hbond_site_symmetry_A
O16 H16A O15 0.996(10) 1.806(17) 2.786(5) 167(5) 2_676
O16 H16B O12 0.994(10) 1.929(16) 2.905(5) 167(4) 1_455
N6 H6C O17 0.80(4) 2.33(4) 2.704(5) 110(3) .
N6 H6C O20 0.80(4) 2.36(4) 2.865(5) 122(3) .
N7 H7C O18 0.87(4) 2.36(4) 2.849(5) 116(3) .
